data_4339424
loop_
_publ_author_name
'Ruspic, Christian'
'Harder, Sjoerd'

_publ_section_title
;
 Big ligands for stabilization of small functionalities in calcium
 chemistry.
;
_journal_issue 24
_journal_name_full 'Inorganic chemistry'
_journal_page_first 10426
_journal_page_last 10433
_journal_paper_doi 10.1021/ic701479r
_journal_volume 46
_journal_year 2007
_chemical_formula_sum 'C29 H49 Ca N5'
_chemical_formula_weight 507.81
_chemical_name_common (DIPP-nacnac)CaNH2.(NH3)2
_chemical_name_systematic
;
 ?
;
_space_group_IT_number 2
_symmetry_cell_setting triclinic
_symmetry_space_group_name_Hall '-P 1'
_symmetry_space_group_name_H-M 'P -1'
_atom_sites_solution_hydrogens geom
_atom_sites_solution_primary direct
_atom_sites_solution_secondary difmap
_audit_creation_method SHELXL-97
_cell_angle_alpha 107.305(2)
_cell_angle_beta 104.709(2)
_cell_angle_gamma 93.217(2)
_cell_formula_units_Z 2
_cell_length_a 9.1128(3)
_cell_length_b 12.7164(5)
_cell_length_c 14.2182(5)
_cell_measurement_temperature 183(2)
_cell_volume 1505.96(10)
_computing_structure_refinement 'SHELXL-97 (Sheldrick, 1997)'
_diffrn_ambient_temperature 183(2)
_diffrn_measured_fraction_theta_full 0.999
_diffrn_measured_fraction_theta_max 0.999
_diffrn_radiation_monochromator graphite
_diffrn_radiation_source 'fine-focus sealed tube'
_diffrn_radiation_type MoK\a
_diffrn_radiation_wavelength 0.71073
_diffrn_reflns_av_R_equivalents 0.0408
_diffrn_reflns_av_sigmaI/netI 0.0182
_diffrn_reflns_limit_h_max 12
_diffrn_reflns_limit_h_min -12
_diffrn_reflns_limit_k_max 17
_diffrn_reflns_limit_k_min -17
_diffrn_reflns_limit_l_max 20
_diffrn_reflns_limit_l_min -20
_diffrn_reflns_number 103194
_diffrn_reflns_theta_full 30.11
_diffrn_reflns_theta_max 30.11
_diffrn_reflns_theta_min 1.69
_exptl_absorpt_coefficient_mu 0.233
_exptl_absorpt_correction_T_max 0.9335
_exptl_absorpt_correction_T_min 0.9127
_exptl_crystal_density_diffrn 1.120
_exptl_crystal_density_method 'not measured'
_exptl_crystal_F_000 556
_exptl_crystal_size_max 0.40
_exptl_crystal_size_mid 0.30
_exptl_crystal_size_min 0.30
_refine_diff_density_max 0.398
_refine_diff_density_min -0.383
_refine_diff_density_rms 0.048
_refine_ls_extinction_method none
_refine_ls_goodness_of_fit_ref 1.051
_refine_ls_hydrogen_treatment mixed
_refine_ls_matrix_type full
_refine_ls_number_parameters 488
_refine_ls_number_reflns 8857
_refine_ls_number_restraints 0
_refine_ls_restrained_S_all 1.051
_refine_ls_R_factor_all 0.0440
_refine_ls_R_factor_gt 0.0390
_refine_ls_shift/su_max 0.001
_refine_ls_shift/su_mean 0.000
_refine_ls_structure_factor_coef Fsqd
_refine_ls_weighting_details 'calc w=1/[\s^2^(Fo^2^)+(0.0658P)^2^+0.3510P] where P=(Fo^2^+2Fc^2^)/3'
_refine_ls_weighting_scheme calc
_refine_ls_wR_factor_gt 0.1103
_refine_ls_wR_factor_ref 0.1146
_reflns_number_gt 7857
_reflns_number_total 8857
_reflns_threshold_expression >2sigma(I)
_cod_data_source_file ic701479r-file001.cif
_cod_data_source_block hasj43a
_cod_depositor_comments
;
The following automatic conversions were performed:

'_symmetry_cell_setting' tag value 'trclinic' was replaced with
'triclinic' value as specified in the replacement file
'/home/robertas/cod-tools/perl-scripts/inputs/replacement_values.lst'.

Automatic conversion script
Id: cif_fix_values 3143 2015-03-26 13:38:13Z robertas 
;
_cod_original_cell_volume 1505.96(9)
_cod_original_sg_symbol_H-M P-1
_cod_database_code 4339424

loop_
_symmetry_equiv_pos_as_xyz
'x, y, z'
'-x, -y, -z'

loop_
_atom_site_label
_atom_site_type_symbol
_atom_site_fract_x
_atom_site_fract_y
_atom_site_fract_z
_atom_site_U_iso_or_equiv
_atom_site_adp_type
_atom_site_occupancy
_atom_site_symmetry_multiplicity
_atom_site_calc_flag
_atom_site_refinement_flags
Ca Ca 0.55481(3) 0.434844(17) 0.380423(15) 0.02471(7) Uani 1 1 d .
N1 N 0.55859(9) 0.55547(7) 0.26998(6) 0.02010(15) Uani 1 1 d .
N2 N 0.50996(10) 0.29725(7) 0.20076(6) 0.02207(16) Uani 1 1 d .
N3 N 0.47423(19) 0.26021(10) 0.41805(10) 0.0529(3) Uani 1 1 d .
H105 H 0.5409 0.2107 0.4055 0.079 Uiso 1 1 calc R
H106 H 0.3781 0.2291 0.3770 0.079 Uiso 1 1 calc R
H107 H 0.4749 0.2784 0.4851 0.079 Uiso 1 1 calc R
N4 N 0.83155(13) 0.42434(11) 0.36189(9) 0.0362(2) Uani 1 1 d .
N5 N 0.33043(13) 0.49257(10) 0.43329(8) 0.0330(2) Uani 1 1 d .
C1 C 0.64691(14) 0.61773(9) 0.14080(8) 0.0266(2) Uani 1 1 d .
C2 C 0.60991(11) 0.52996(8) 0.18786(7) 0.01977(17) Uani 1 1 d .
C3 C 0.63146(11) 0.42209(8) 0.13360(7) 0.02197(18) Uani 1 1 d .
C4 C 0.56968(11) 0.31612(8) 0.13077(7) 0.02096(17) Uani 1 1 d .
C5 C 0.57235(14) 0.22249(9) 0.03576(8) 0.0298(2) Uani 1 1 d .
H5A H 0.5282 0.1518 0.0385 0.045 Uiso 1 1 calc R
H5B H 0.6784 0.2185 0.0332 0.045 Uiso 1 1 calc R
H5C H 0.5122 0.2367 -0.0258 0.045 Uiso 1 1 calc R
C6 C 0.52487(11) 0.66562(8) 0.30822(7) 0.02107(18) Uani 1 1 d .
C7 C 0.36927(12) 0.68345(9) 0.28649(8) 0.02361(19) Uani 1 1 d .
C8 C 0.33532(14) 0.79052(10) 0.32644(9) 0.0303(2) Uani 1 1 d .
C9 C 0.44963(15) 0.87836(9) 0.38658(10) 0.0331(2) Uani 1 1 d .
C10 C 0.60148(14) 0.86033(9) 0.40808(9) 0.0299(2) Uani 1 1 d .
C11 C 0.64207(12) 0.75504(8) 0.36932(8) 0.02406(19) Uani 1 1 d .
C12 C 0.24319(12) 0.58939(9) 0.21585(9) 0.0277(2) Uani 1 1 d .
C13 C 0.22865(17) 0.57706(15) 0.10374(10) 0.0436(3) Uani 1 1 d .
C14 C 0.08716(15) 0.60192(13) 0.23627(13) 0.0414(3) Uani 1 1 d .
C15 C 0.81054(13) 0.73887(9) 0.39331(9) 0.0299(2) Uani 1 1 d .
C16 C 0.86593(17) 0.72143(15) 0.49704(13) 0.0479(3) Uani 1 1 d .
C17 C 0.91481(17) 0.83434(12) 0.38880(14) 0.0447(3) Uani 1 1 d .
C18 C 0.43362(12) 0.18822(8) 0.18065(8) 0.02334(19) Uani 1 1 d .
C19 C 0.51508(12) 0.10097(9) 0.19753(8) 0.0263(2) Uani 1 1 d .
C20 C 0.43338(14) 0.00024(9) 0.18750(10) 0.0323(2) Uani 1 1 d .
C21 C 0.27479(16) -0.01708(11) 0.15850(12) 0.0402(3) Uani 1 1 d .
C22 C 0.19579(15) 0.06725(11) 0.13970(13) 0.0416(3) Uani 1 1 d .
C23 C 0.27185(13) 0.17073(9) 0.15074(10) 0.0316(2) Uani 1 1 d .
C24 C 0.68940(14) 0.11266(10) 0.22707(11) 0.0348(2) Uani 1 1 d .
C25 C 0.74616(18) 0.01820(13) 0.15543(16) 0.0517(4) Uani 1 1 d .
C26 C 0.7562(2) 0.11647(16) 0.33818(14) 0.0554(4) Uani 1 1 d .
C27 C 0.18127(15) 0.26097(11) 0.12784(13) 0.0438(3) Uani 1 1 d .
C28 C 0.1378(3) 0.2448(2) 0.0130(2) 0.0732(6) Uani 1 1 d .
C29 C 0.0394(2) 0.26775(19) 0.1665(2) 0.0696(6) Uani 1 1 d .
H1A H 0.602(2) 0.5938(18) 0.0694(18) 0.069(6) Uiso 1 1 d .
H1B H 0.754(3) 0.628(2) 0.144(2) 0.091(8) Uiso 1 1 d .
H1C H 0.614(2) 0.6830(19) 0.1673(17) 0.071(6) Uiso 1 1 d .
H3 H 0.6718(16) 0.4179(12) 0.0757(11) 0.028(3) Uiso 1 1 d .
H8 H 0.2331(18) 0.8040(13) 0.3091(11) 0.032(4) Uiso 1 1 d .
H9 H 0.425(2) 0.9504(15) 0.4134(14) 0.050(5) Uiso 1 1 d .
H10 H 0.6850(16) 0.9237(12) 0.4513(11) 0.028(3) Uiso 1 1 d .
H12 H 0.2695(18) 0.5238(14) 0.2290(12) 0.037(4) Uiso 1 1 d .
H13A H 0.320(3) 0.5632(18) 0.0901(17) 0.066(6) Uiso 1 1 d .
H13B H 0.205(2) 0.6453(17) 0.0925(15) 0.054(5) Uiso 1 1 d .
H13C H 0.145(2) 0.5223(17) 0.0607(16) 0.059(5) Uiso 1 1 d .
H14A H 0.012(2) 0.5350(15) 0.1922(14) 0.045(4) Uiso 1 1 d .
H14B H 0.041(2) 0.6639(16) 0.2150(15) 0.053(5) Uiso 1 1 d .
H14C H 0.094(2) 0.6119(17) 0.3069(17) 0.062(6) Uiso 1 1 d .
H15 H 0.8195(17) 0.6682(13) 0.3393(12) 0.034(4) Uiso 1 1 d .
H16A H 0.797(2) 0.6592(17) 0.5019(16) 0.060(5) Uiso 1 1 d .
H16B H 0.855(2) 0.7840(17) 0.5518(16) 0.054(5) Uiso 1 1 d .
H16C H 0.982(2) 0.7102(17) 0.5106(16) 0.065(6) Uiso 1 1 d .
H17A H 0.886(2) 0.8478(16) 0.3254(16) 0.055(5) Uiso 1 1 d .
H17B H 0.916(2) 0.9010(17) 0.4422(16) 0.056(5) Uiso 1 1 d .
H17C H 1.023(2) 0.8185(16) 0.3982(14) 0.052(5) Uiso 1 1 d .
H20 H 0.4903(19) -0.0600(14) 0.1993(13) 0.039(4) Uiso 1 1 d .
H21 H 0.221(2) -0.0848(16) 0.1527(15) 0.053(5) Uiso 1 1 d .
H22 H 0.088(2) 0.0535(16) 0.1169(15) 0.054(5) Uiso 1 1 d .
H24 H 0.7289(19) 0.1808(14) 0.2205(13) 0.040(4) Uiso 1 1 d .
H25A H 0.715(2) -0.0512(18) 0.1636(16) 0.060(5) Uiso 1 1 d .
H25B H 0.860(3) 0.0298(18) 0.1785(16) 0.065(6) Uiso 1 1 d .
H25C H 0.698(3) 0.016(2) 0.0795(19) 0.078(7) Uiso 1 1 d .
H26A H 0.715(2) 0.0545(18) 0.3540(16) 0.062(6) Uiso 1 1 d .
H26B H 0.866(3) 0.114(2) 0.3490(19) 0.080(7) Uiso 1 1 d .
H26C H 0.726(2) 0.1813(19) 0.3887(16) 0.062(6) Uiso 1 1 d .
H27 H 0.245(2) 0.3322(18) 0.1637(16) 0.063(6) Uiso 1 1 d .
H28A H 0.072(3) 0.299(2) -0.0032(18) 0.080(7) Uiso 1 1 d .
H28B H 0.218(3) 0.243(2) -0.011(2) 0.098(9) Uiso 1 1 d .
H28C H 0.054(3) 0.178(2) -0.015(2) 0.093(8) Uiso 1 1 d .
H29A H -0.010(3) 0.331(2) 0.1551(19) 0.081(7) Uiso 1 1 d .
H29B H 0.078(4) 0.279(3) 0.247(3) 0.154(14) Uiso 1 1 d .
H29C H -0.048(3) 0.200(2) 0.124(2) 0.099(9) Uiso 1 1 d .
H101 H 0.246(3) 0.443(2) 0.3986(19) 0.078(7) Uiso 1 1 d .
H100 H 0.307(2) 0.5560(18) 0.4192(15) 0.058(5) Uiso 1 1 d .
H102 H 0.899(3) 0.474(2) 0.400(2) 0.094(9) Uiso 1 1 d .
H103 H 0.822(3) 0.4344(19) 0.300(2) 0.073(6) Uiso 1 1 d .
H104 H 0.859(3) 0.359(2) 0.358(2) 0.093(8) Uiso 1 1 d .

loop_
_atom_site_aniso_label
_atom_site_aniso_U_11
_atom_site_aniso_U_22
_atom_site_aniso_U_33
_atom_site_aniso_U_23
_atom_site_aniso_U_13
_atom_site_aniso_U_12
Ca 0.03442(12) 0.02328(11) 0.01863(10) 0.00660(7) 0.01135(8) 0.00499(8)
N1 0.0231(4) 0.0185(4) 0.0194(4) 0.0056(3) 0.0075(3) 0.0041(3)
N2 0.0249(4) 0.0192(4) 0.0215(4) 0.0049(3) 0.0079(3) 0.0013(3)
N3 0.0927(11) 0.0355(6) 0.0450(7) 0.0155(5) 0.0413(7) 0.0105(6)
N4 0.0340(5) 0.0398(6) 0.0315(5) 0.0107(4) 0.0039(4) 0.0077(5)
N5 0.0372(5) 0.0406(6) 0.0227(4) 0.0105(4) 0.0106(4) 0.0072(4)
C1 0.0331(5) 0.0257(5) 0.0251(5) 0.0119(4) 0.0114(4) 0.0034(4)
C2 0.0196(4) 0.0215(4) 0.0184(4) 0.0075(3) 0.0047(3) 0.0022(3)
C3 0.0250(4) 0.0229(4) 0.0192(4) 0.0060(3) 0.0094(3) 0.0034(3)
C4 0.0221(4) 0.0208(4) 0.0182(4) 0.0036(3) 0.0057(3) 0.0041(3)
C5 0.0407(6) 0.0241(5) 0.0228(5) 0.0014(4) 0.0131(4) 0.0035(4)
C6 0.0265(4) 0.0195(4) 0.0194(4) 0.0072(3) 0.0089(3) 0.0053(3)
C7 0.0262(5) 0.0243(5) 0.0234(4) 0.0090(4) 0.0102(4) 0.0064(4)
C8 0.0318(5) 0.0282(5) 0.0349(6) 0.0105(4) 0.0143(4) 0.0118(4)
C9 0.0425(6) 0.0223(5) 0.0364(6) 0.0062(4) 0.0170(5) 0.0107(4)
C10 0.0382(6) 0.0215(5) 0.0286(5) 0.0048(4) 0.0111(4) 0.0034(4)
C11 0.0281(5) 0.0219(4) 0.0225(4) 0.0066(4) 0.0084(4) 0.0034(4)
C12 0.0238(5) 0.0282(5) 0.0309(5) 0.0087(4) 0.0077(4) 0.0062(4)
C13 0.0339(6) 0.0614(9) 0.0277(6) 0.0080(6) 0.0037(5) 0.0033(6)
C14 0.0271(6) 0.0437(7) 0.0538(8) 0.0131(6) 0.0152(5) 0.0053(5)
C15 0.0264(5) 0.0244(5) 0.0339(5) 0.0052(4) 0.0058(4) 0.0010(4)
C16 0.0367(7) 0.0561(9) 0.0453(8) 0.0223(7) -0.0031(6) -0.0013(6)
C17 0.0362(7) 0.0355(7) 0.0636(9) 0.0136(6) 0.0201(6) -0.0003(5)
C18 0.0261(5) 0.0200(4) 0.0225(4) 0.0040(3) 0.0084(4) 0.0004(3)
C19 0.0287(5) 0.0217(4) 0.0268(5) 0.0064(4) 0.0075(4) 0.0012(4)
C20 0.0368(6) 0.0233(5) 0.0368(6) 0.0100(4) 0.0106(5) 0.0016(4)
C21 0.0378(6) 0.0258(5) 0.0573(8) 0.0120(5) 0.0176(6) -0.0035(5)
C22 0.0276(6) 0.0298(6) 0.0651(9) 0.0107(6) 0.0156(6) -0.0018(4)
C23 0.0267(5) 0.0241(5) 0.0415(6) 0.0066(4) 0.0107(4) 0.0018(4)
C24 0.0279(5) 0.0243(5) 0.0478(7) 0.0109(5) 0.0046(5) 0.0019(4)
C25 0.0383(7) 0.0335(7) 0.0824(12) 0.0108(7) 0.0240(8) 0.0088(6)
C26 0.0470(8) 0.0509(9) 0.0552(9) 0.0200(8) -0.0100(7) 0.0005(7)
C27 0.0264(5) 0.0271(6) 0.0732(10) 0.0123(6) 0.0102(6) 0.0045(4)
C28 0.0702(13) 0.0817(15) 0.0952(16) 0.0578(14) 0.0301(12) 0.0391(12)
C29 0.0505(10) 0.0613(11) 0.1055(17) 0.0228(11) 0.0373(11) 0.0283(9)

loop_
_atom_type_symbol
_atom_type_description
_atom_type_scat_dispersion_real
_atom_type_scat_dispersion_imag
_atom_type_scat_source
C C 0.0033 0.0016 'International Tables Vol C Tables 4.2.6.8 and 6.1.1.4'
H H 0.0000 0.0000 'International Tables Vol C Tables 4.2.6.8 and 6.1.1.4'
N N 0.0061 0.0033 'International Tables Vol C Tables 4.2.6.8 and 6.1.1.4'
Ca Ca 0.2262 0.3064 'International Tables Vol C Tables 4.2.6.8 and 6.1.1.4'

loop_
_geom_angle_atom_site_label_1
_geom_angle_atom_site_label_2
_geom_angle_atom_site_label_3
_geom_angle
_geom_angle_site_symmetry_1
_geom_angle_site_symmetry_3
N5 Ca N5 80.48(4) . 2_666
N5 Ca N1 97.29(3) . .
N5 Ca N1 121.27(4) 2_666 .
N5 Ca N3 82.14(4) . .
N5 Ca N3 83.35(4) 2_666 .
N1 Ca N3 155.09(4) . .
N5 Ca N2 117.44(3) . .
N5 Ca N2 155.05(3) 2_666 .
N1 Ca N2 75.85(3) . .
N3 Ca N2 82.32(3) . .
N5 Ca N4 164.35(4) . .
N5 Ca N4 87.80(4) 2_666 .
N1 Ca N4 79.91(3) . .
N3 Ca N4 106.92(5) . .
N2 Ca N4 77.03(3) . .
N5 Ca Ca 40.42(2) . 2_666
N5 Ca Ca 40.06(3) 2_666 2_666
N1 Ca Ca 115.09(2) . 2_666
N3 Ca Ca 80.47(3) . 2_666
N2 Ca Ca 153.75(2) . 2_666
N4 Ca Ca 127.10(3) . 2_666
C2 N1 C6 118.17(8) . .
C2 N1 Ca 124.71(6) . .
C6 N1 Ca 116.39(6) . .
C4 N2 C18 118.49(8) . .
C4 N2 Ca 123.82(6) . .
C18 N2 Ca 117.09(6) . .
Ca N3 H105 109.5 . .
Ca N3 H106 109.5 . .
H105 N3 H106 109.5 . .
Ca N3 H107 109.5 . .
H105 N3 H107 109.5 . .
H106 N3 H107 109.5 . .
Ca N4 H102 118.7(19) . .
Ca N4 H103 102.3(15) . .
H102 N4 H103 103(2) . .
Ca N4 H104 111.9(17) . .
H102 N4 H104 111(3) . .
H103 N4 H104 108(2) . .
Ca N5 Ca 99.52(4) . 2_666
Ca N5 H101 112.8(15) . .
Ca N5 H101 127.7(15) 2_666 .
Ca N5 H100 110.8(12) . .
Ca N5 H100 101.1(13) 2_666 .
H101 N5 H100 104.1(19) . .
C2 C1 H1A 111.6(13) . .
C2 C1 H1B 112.0(15) . .
H1A C1 H1B 101(2) . .
C2 C1 H1C 112.6(14) . .
H1A C1 H1C 107.2(18) . .
H1B C1 H1C 112(2) . .
N1 C2 C3 125.12(9) . .
N1 C2 C1 121.52(9) . .
C3 C2 C1 113.33(8) . .
C2 C3 C4 130.81(9) . .
C2 C3 H3 114.7(8) . .
C4 C3 H3 112.2(8) . .
N2 C4 C3 125.00(9) . .
N2 C4 C5 121.37(9) . .
C3 C4 C5 113.59(9) . .
C4 C5 H5A 109.5 . .
C4 C5 H5B 109.5 . .
H5A C5 H5B 109.5 . .
C4 C5 H5C 109.5 . .
H5A C5 H5C 109.5 . .
H5B C5 H5C 109.5 . .
C11 C6 C7 120.14(9) . .
C11 C6 N1 121.34(9) . .
C7 C6 N1 118.48(9) . .
C8 C7 C6 118.71(10) . .
C8 C7 C12 120.67(10) . .
C6 C7 C12 120.52(9) . .
C9 C8 C7 121.40(11) . .
C9 C8 H8 119.3(9) . .
C7 C8 H8 119.2(9) . .
C8 C9 C10 119.65(10) . .
C8 C9 H9 120.5(11) . .
C10 C9 H9 119.9(11) . .
C9 C10 C11 121.34(10) . .
C9 C10 H10 120.1(8) . .
C11 C10 H10 118.6(8) . .
C10 C11 C6 118.76(10) . .
C10 C11 C15 119.81(10) . .
C6 C11 C15 121.44(9) . .
C7 C12 C13 110.46(10) . .
C7 C12 C14 113.87(10) . .
C13 C12 C14 109.73(11) . .
C7 C12 H12 107.5(10) . .
C13 C12 H12 109.9(10) . .
C14 C12 H12 105.2(10) . .
C12 C13 H13A 109.6(13) . .
C12 C13 H13B 108.5(12) . .
H13A C13 H13B 108.8(17) . .
C12 C13 H13C 109.7(12) . .
H13A C13 H13C 113.9(18) . .
H13B C13 H13C 106.1(17) . .
C12 C14 H14A 109.9(10) . .
C12 C14 H14B 111.7(11) . .
H14A C14 H14B 103.8(15) . .
C12 C14 H14C 111.5(12) . .
H14A C14 H14C 108.9(16) . .
H14B C14 H14C 110.8(16) . .
C16 C15 C11 111.32(11) . .
C16 C15 C17 109.96(12) . .
C11 C15 C17 112.99(10) . .
C16 C15 H15 107.1(9) . .
C11 C15 H15 107.4(9) . .
C17 C15 H15 107.9(9) . .
C15 C16 H16A 111.1(12) . .
C15 C16 H16B 111.5(12) . .
H16A C16 H16B 101.7(16) . .
C15 C16 H16C 109.1(11) . .
H16A C16 H16C 114.0(16) . .
H16B C16 H16C 109.2(16) . .
C15 C17 H17A 113.4(12) . .
C15 C17 H17B 110.1(12) . .
H17A C17 H17B 108.8(16) . .
C15 C17 H17C 111.4(11) . .
H17A C17 H17C 105.3(15) . .
H17B C17 H17C 107.5(16) . .
C23 C18 C19 119.62(9) . .
C23 C18 N2 118.27(9) . .
C19 C18 N2 121.92(9) . .
C20 C19 C18 119.05(10) . .
C20 C19 C24 118.37(10) . .
C18 C19 C24 122.58(9) . .
C21 C20 C19 121.44(11) . .
C21 C20 H20 119.7(10) . .
C19 C20 H20 118.8(10) . .
C22 C21 C20 119.30(11) . .
C22 C21 H21 119.7(12) . .
C20 C21 H21 121.0(12) . .
C21 C22 C23 121.67(12) . .
C21 C22 H22 118.7(12) . .
C23 C22 H22 119.6(12) . .
C22 C23 C18 118.87(11) . .
C22 C23 C27 120.24(11) . .
C18 C23 C27 120.87(10) . .
C19 C24 C26 111.46(12) . .
C19 C24 C25 111.81(11) . .
C26 C24 C25 109.52(13) . .
C19 C24 H24 109.0(10) . .
C26 C24 H24 108.0(10) . .
C25 C24 H24 106.8(10) . .
C24 C25 H25A 109.3(12) . .
C24 C25 H25B 108.3(12) . .
H25A C25 H25B 105.7(17) . .
C24 C25 H25C 108.6(13) . .
H25A C25 H25C 110.0(18) . .
H25B C25 H25C 114.8(17) . .
C24 C26 H26A 114.0(13) . .
C24 C26 H26B 107.0(15) . .
H26A C26 H26B 107.3(19) . .
C24 C26 H26C 111.8(12) . .
H26A C26 H26C 100.6(17) . .
H26B C26 H26C 116.1(19) . .
C23 C27 C29 112.99(14) . .
C23 C27 C28 110.28(13) . .
C29 C27 C28 110.69(17) . .
C23 C27 H27 108.7(12) . .
C29 C27 H27 105.8(12) . .
C28 C27 H27 108.1(12) . .
C27 C28 H28A 110.8(14) . .
C27 C28 H28B 112.4(19) . .
H28A C28 H28B 114(2) . .
C27 C28 H28C 101.0(15) . .
H28A C28 H28C 96.8(19) . .
H28B C28 H28C 120(2) . .
C27 C29 H29A 109.5(14) . .
C27 C29 H29B 107(2) . .
H29A C29 H29B 110(2) . .
C27 C29 H29C 113.3(15) . .
H29A C29 H29C 103(2) . .
H29B C29 H29C 114(2) . .

loop_
_geom_bond_atom_site_label_1
_geom_bond_atom_site_label_2
_geom_bond_distance
_geom_bond_site_symmetry_2
Ca N5 2.4301(11) .
Ca N5 2.4478(10) 2_666
Ca N1 2.5049(8) .
Ca N3 2.5456(12) .
Ca N2 2.5464(9) .
Ca N4 2.6080(12) .
Ca Ca 3.7235(4) 2_666
N1 C2 1.3252(12) .
N1 C6 1.4256(12) .
N2 C4 1.3215(12) .
N2 C18 1.4294(12) .
N3 H105 0.9100 .
N3 H106 0.9100 .
N3 H107 0.9100 .
N4 H102 0.81(3) .
N4 H103 0.90(3) .
N4 H104 0.87(3) .
N5 Ca 2.4478(10) 2_666
N5 H101 0.89(3) .
N5 H100 0.91(2) .
C1 C2 1.5244(13) .
C1 H1A 0.94(2) .
C1 H1B 0.96(3) .
C1 H1C 0.91(2) .
C2 C3 1.4116(13) .
C3 C4 1.4163(14) .
C3 H3 0.972(14) .
C4 C5 1.5186(14) .
C5 H5A 0.9800 .
C5 H5B 0.9800 .
C5 H5C 0.9800 .
C6 C11 1.4118(14) .
C6 C7 1.4187(14) .
C7 C8 1.3959(14) .
C7 C12 1.5181(15) .
C8 C9 1.3831(18) .
C8 H8 0.940(15) .
C9 C10 1.3869(17) .
C9 H9 0.946(19) .
C10 C11 1.3976(14) .
C10 H10 1.003(15) .
C11 C15 1.5254(15) .
C12 C13 1.5248(18) .
C12 C14 1.5293(16) .
C12 H12 0.938(16) .
C13 H13A 0.92(2) .
C13 H13B 0.96(2) .
C13 H13C 0.94(2) .
C14 H14A 0.990(18) .
C14 H14B 1.000(19) .
C14 H14C 0.96(2) .
C15 C16 1.5192(19) .
C15 C17 1.5260(18) .
C15 H15 1.016(16) .
C16 H16A 1.01(2) .
C16 H16B 0.96(2) .
C16 H16C 1.05(2) .
C17 H17A 0.94(2) .
C17 H17B 0.95(2) .
C17 H17C 0.997(19) .
C18 C23 1.4114(15) .
C18 C19 1.4142(15) .
C19 C20 1.3949(15) .
C19 C24 1.5230(16) .
C20 C21 1.3837(18) .
C20 H20 0.980(17) .
C21 C22 1.378(2) .
C21 H21 0.940(19) .
C22 C23 1.3986(16) .
C22 H22 0.940(19) .
C23 C27 1.5154(17) .
C24 C26 1.527(2) .
C24 C25 1.535(2) .
C24 H24 0.960(17) .
C25 H25A 0.96(2) .
C25 H25B 1.00(2) .
C25 H25C 1.05(2) .
C26 H26A 0.96(2) .
C26 H26B 0.97(2) .
C26 H26C 1.02(2) .
C27 C29 1.525(2) .
C27 C28 1.526(3) .
C27 H27 0.97(2) .
C28 H28A 0.98(3) .
C28 H28B 0.88(3) .
C28 H28C 1.02(3) .
C29 H29A 0.98(3) .
C29 H29B 1.07(4) .
C29 H29C 1.05(3) .
